data_2204145
loop_
_publ_author_name
'Zhao, Hui'
'Huo, Li-Hua'
'Gao, Shan'
'Zhang, Zhu-Yan'
'Zhao, Jing-Gui'
'Ng, Seik Weng'

_publ_section_title
;
 1-Carboxymethyl-3-hydroxypyridinium
 chloride--3-hydroxypyridinium-1-acetate (1/1)
;
_journal_issue 9
_journal_name_full 'Acta Crystallographica Section E'
_journal_page_first o1501
_journal_page_last o1503
_journal_paper_doi 10.1107/S1600536804018938
_journal_volume 60
_journal_year 2004
_chemical_formula_iupac 'C7 H8 N O3 + , Cl - , C7 H7 N O3'
_chemical_formula_moiety 'C7 H8 N O3 + , Cl - , C7 H7 N O3'
_chemical_formula_sum 'C14 H15 Cl N2 O6'
_chemical_formula_weight 342.73
_chemical_name_systematic
;
1-Carboxymethyl-3-hydroxypyridinium chloride--3-hydroxypyridinium-1-acetate
(1/1)
;
_space_group_IT_number 29
_symmetry_cell_setting orthorhombic
_symmetry_space_group_name_Hall 'P 2c -2ac'
_symmetry_space_group_name_H-M 'P c a 21'
_atom_sites_solution_hydrogens geom
_atom_sites_solution_primary direct
_atom_sites_solution_secondary difmap
_audit_creation_method SHELXL97
_cell_angle_alpha 90.00
_cell_angle_beta 90.00
_cell_angle_gamma 90.00
_cell_formula_units_Z 4
_cell_length_a 30.983(6)
_cell_length_b 4.9200(10)
_cell_length_c 9.981(2)
_cell_measurement_reflns_used 13151
_cell_measurement_temperature 295(2)
_cell_measurement_theta_max 27.4
_cell_measurement_theta_min 3.3
_cell_volume 1521.5(5)
_computing_cell_refinement 'RAPID AUTO'
_computing_data_collection 'RAPID AUTO (Rigaku, 1998)'
_computing_data_reduction 'CrystalStructure (Rigaku/MSC, 2002)'
_computing_molecular_graphics 'ORTEPII (Johnson, 1976) and POV-Ray (Cason, 2002)'
_computing_publication_material SHELXL97
_computing_structure_refinement 'SHELXL97 (Sheldrick, 1997)'
_computing_structure_solution 'SHELXS97 (Sheldrick, 1997)'
_diffrn_ambient_temperature 295(2)
_diffrn_detector_area_resol_mean 0
_diffrn_measured_fraction_theta_full 1.00
_diffrn_measured_fraction_theta_max 1.00
_diffrn_measurement_device_type 'Rigaku R-AXIS RAPID'
_diffrn_measurement_method \w
_diffrn_radiation_monochromator graphite
_diffrn_radiation_source 'fine-focus sealed tube'
_diffrn_radiation_type MoK\a
_diffrn_radiation_wavelength 0.71073
_diffrn_reflns_av_R_equivalents 0.027
_diffrn_reflns_av_sigmaI/netI 0.017
_diffrn_reflns_limit_h_max 40
_diffrn_reflns_limit_h_min -39
_diffrn_reflns_limit_k_max 6
_diffrn_reflns_limit_k_min -6
_diffrn_reflns_limit_l_max 12
_diffrn_reflns_limit_l_min -12
_diffrn_reflns_number 13459
_diffrn_reflns_theta_full 27.5
_diffrn_reflns_theta_max 27.47
_diffrn_reflns_theta_min 3.33
_diffrn_standards_decay_% 0
_diffrn_standards_interval_count 0
_diffrn_standards_interval_time 0
_diffrn_standards_number 0
_exptl_absorpt_coefficient_mu 0.285
_exptl_absorpt_correction_T_max 0.930
_exptl_absorpt_correction_T_min 0.709
_exptl_absorpt_correction_type multi-scan
_exptl_absorpt_process_details '(ABSCOR; Higashi, 1995)'
_exptl_crystal_colour colourless
_exptl_crystal_density_diffrn 1.496
_exptl_crystal_density_meas ?
_exptl_crystal_density_method .
_exptl_crystal_description prism
_exptl_crystal_F_000 712
_exptl_crystal_size_max 0.42
_exptl_crystal_size_mid 0.35
_exptl_crystal_size_min 0.26
_refine_diff_density_max 0.23
_refine_diff_density_min -0.15
_refine_ls_abs_structure_details 'Flack (1983), with 1637 Friedel pairs'
_refine_ls_abs_structure_Flack -0.01(5)
_refine_ls_extinction_method none
_refine_ls_goodness_of_fit_ref 1.01
_refine_ls_hydrogen_treatment mixed
_refine_ls_matrix_type full
_refine_ls_number_parameters 220
_refine_ls_number_reflns 3484
_refine_ls_number_restraints 4
_refine_ls_restrained_S_all 1.01
_refine_ls_R_factor_all 0.035
_refine_ls_R_factor_gt 0.033
_refine_ls_shift/su_max 0.001
_refine_ls_shift/su_mean 0.000
_refine_ls_structure_factor_coef Fsqd
_refine_ls_weighting_details 'calc w = 1/[\s^2^(Fo^2^)+(0.0626P)^2^+0.1351P] where P=(Fo^2^+2Fc^2^)/3'
_refine_ls_weighting_scheme calc
_refine_ls_wR_factor_gt 0.087
_refine_ls_wR_factor_ref 0.090
_reflns_number_gt 3315
_reflns_number_total 3484
_reflns_threshold_expression I>2\s(I)
_cod_data_source_file ci6421.cif
_cod_data_source_block I
_cod_depositor_comments
;
The following automatic conversions were performed:
'_symmetry_cell_setting' value 'Orthorhombic' changed to 'orthorhombic'
according to '/home/saulius/struct/CIF-dictionaries/cif_core.dic'
dictionary named 'cif_core.dic' version 2.4.1 from 2010-06-29.

Automatic conversion script
Id: cif_fix_enum 1527 2010-12-29 10:47:43Z saulius 

The following automatic conversions were performed:

'_symmetry_cell_setting' value 'Orthorhombic' changed to
'orthorhombic' according to
/home/saulius/struct/CIF-dictionaries/cif_core.dic dictionary named
'cif_core.dic' version 2.4.1 from 2010-06-29.

Automatic conversion script
Id: cif_fix_values 1715 2011-07-08 13:25:40Z adriana 
;
_cod_original_cell_volume 1521.4(5)
_cod_original_sg_symbol_H-M 'P ca 21'
_cod_database_code 2204145
_cod_database_fobs_code 2204145

loop_
_symmetry_equiv_pos_as_xyz
'x, y, z'
'-x, -y, z+1/2'
'x+1/2, -y, z'
'-x+1/2, y, z+1/2'

loop_
_atom_site_label
_atom_site_fract_x
_atom_site_fract_y
_atom_site_fract_z
_atom_site_U_iso_or_equiv
_atom_site_adp_type
_atom_site_calc_flag
_atom_site_refinement_flags
_atom_site_occupancy
_atom_site_type_symbol
Cl1 0.372260(10) -0.18360(10) 0.50000(5) 0.05640(10) Uani d . 1 Cl
O1 0.65944(4) -0.1561(3) 0.6356(2) 0.0565(3) Uani d . 1 O
O2 0.59993(4) 0.0894(2) 0.59480(10) 0.0506(3) Uani d . 1 O
O3 0.45677(5) -0.4617(4) 0.5463(2) 0.0654(4) Uani d D 1 O
O4 0.59179(4) 0.5976(3) 0.3821(2) 0.0598(3) Uani d . 1 O
O5 0.64613(4) 0.3093(2) 0.4177(2) 0.0528(3) Uani d D 1 O
O6 0.76769(4) 0.0890(3) 0.11240(10) 0.0604(4) Uani d D 1 O
N1 0.54828(4) -0.2479(3) 0.73570(10) 0.0375(3) Uani d . 1 N
N2 0.70282(4) 0.5893(3) 0.27250(10) 0.0409(3) Uani d . 1 N
C1 0.62013(5) -0.1028(3) 0.6480(2) 0.0389(3) Uani d . 1 C
C2 0.59529(5) -0.2992(3) 0.7372(2) 0.0424(3) Uani d . 1 C
C3 0.53216(6) -0.0579(4) 0.8176(2) 0.0487(4) Uani d . 1 C
C4 0.48880(6) 0.0068(4) 0.8115(2) 0.0526(4) Uani d . 1 C
C5 0.46225(5) -0.1268(4) 0.7217(2) 0.0475(4) Uani d . 1 C
C6 0.47959(5) -0.3220(3) 0.6370(2) 0.0433(3) Uani d . 1 C
C7 0.52351(5) -0.3802(3) 0.6468(2) 0.0412(3) Uani d . 1 C
C8 0.62813(5) 0.5205(3) 0.3636(2) 0.0416(3) Uani d . 1 C
C9 0.65731(6) 0.6774(3) 0.2688(2) 0.0491(4) Uani d . 1 C
C10 0.73044(7) 0.7059(4) 0.3593(2) 0.0535(4) Uani d . 1 C
C11 0.77237(7) 0.6171(4) 0.3666(2) 0.0586(5) Uani d . 1 C
C12 0.78655(5) 0.4083(4) 0.2867(2) 0.0487(4) Uani d . 1 C
C13 0.75780(5) 0.2910(3) 0.1965(2) 0.0419(3) Uani d . 1 C
C14 0.71562(5) 0.3856(3) 0.1922(2) 0.0390(3) Uani d . 1 C
H3O 0.4317(5) -0.393(5) 0.540(3) 0.090(10) Uiso d D 1 H
H5O 0.6269(8) 0.250(7) 0.472(3) 0.100(10) Uiso d D 1 H
H6O 0.7932(5) 0.025(5) 0.127(3) 0.080(10) Uiso d D 1 H
H2A 0.6007 -0.4837 0.7072 0.051 Uiso calc R 1 H
H2B 0.6058 -0.2833 0.8283 0.051 Uiso calc R 1 H
H3 0.5501 0.0302 0.8784 0.058 Uiso calc R 1 H
H4 0.4775 0.1399 0.8676 0.063 Uiso calc R 1 H
H5 0.4330 -0.0861 0.7181 0.057 Uiso calc R 1 H
H7 0.5357 -0.5115 0.5915 0.049 Uiso calc R 1 H
H9A 0.6465 0.6567 0.1782 0.059 Uiso calc R 1 H
H9B 0.6559 0.8689 0.2914 0.059 Uiso calc R 1 H
H10 0.7211 0.8466 0.4143 0.064 Uiso calc R 1 H
H11 0.7914 0.6992 0.4263 0.070 Uiso calc R 1 H
H12 0.8148 0.3463 0.2927 0.058 Uiso calc R 1 H
H14 0.6960 0.3071 0.1332 0.047 Uiso calc R 1 H

loop_
_atom_site_aniso_label
_atom_site_aniso_U_11
_atom_site_aniso_U_22
_atom_site_aniso_U_33
_atom_site_aniso_U_12
_atom_site_aniso_U_13
_atom_site_aniso_U_23
Cl1 0.0368(2) 0.0825(3) 0.0498(2) -0.0086(2) 0.0004(2) 0.0007(2)
O1 0.0308(5) 0.0594(7) 0.0794(9) -0.0044(5) 0.0013(6) 0.0030(7)
O2 0.0477(6) 0.0413(5) 0.0626(7) 0.0039(5) 0.0145(6) 0.0119(5)
O3 0.0456(7) 0.0756(9) 0.0750(9) -0.0008(7) -0.0116(6) -0.0244(7)
O4 0.0416(6) 0.0647(7) 0.0731(8) 0.0133(6) 0.0067(6) 0.0035(7)
O5 0.0488(7) 0.0457(6) 0.0638(8) 0.0078(5) 0.0174(6) 0.0113(5)
O6 0.0418(6) 0.0759(8) 0.0635(8) 0.0194(6) -0.0081(6) -0.0246(7)
N1 0.0318(6) 0.0378(5) 0.0429(6) -0.0016(5) 0.0016(5) 0.0061(5)
N2 0.0454(7) 0.0379(6) 0.0393(6) -0.0008(5) 0.0071(5) 0.0011(5)
C1 0.0331(6) 0.0373(7) 0.0464(7) -0.0032(5) 0.0018(6) -0.0038(6)
C2 0.0328(7) 0.0393(7) 0.0552(9) 0.0021(5) -0.0014(6) 0.0079(6)
C3 0.0451(8) 0.0501(8) 0.0509(8) -0.0001(7) -0.0040(7) -0.0088(7)
C4 0.0452(8) 0.0574(9) 0.0551(10) 0.0075(8) 0.0026(7) -0.0135(8)
C5 0.0333(7) 0.0582(9) 0.0508(9) 0.0047(7) 0.0020(6) -0.0011(7)
C6 0.0384(7) 0.0467(7) 0.0448(8) -0.0037(6) -0.0012(6) -0.0001(6)
C7 0.0389(7) 0.0403(7) 0.0445(7) -0.0002(6) 0.0024(6) -0.0013(6)
C8 0.0409(7) 0.0398(7) 0.0442(7) 0.0051(6) 0.0035(6) -0.0058(6)
C9 0.0527(9) 0.0412(7) 0.0534(9) 0.0126(7) 0.0114(8) 0.0063(7)
C10 0.0700(10) 0.0495(8) 0.0410(8) -0.0113(8) 0.0065(8) -0.0089(7)
C11 0.0660(10) 0.0660(10) 0.0436(9) -0.0240(10) -0.0093(8) -0.0041(8)
C12 0.0373(8) 0.0650(10) 0.0442(8) -0.0069(7) -0.0051(6) 0.0065(8)
C13 0.0375(8) 0.0498(8) 0.0383(7) 0.0011(6) 0.0001(6) -0.0009(6)
C14 0.0366(7) 0.0424(7) 0.0381(7) 0.0014(6) -0.0023(6) -0.0041(6)

loop_
_atom_type_symbol
_atom_type_description
_atom_type_scat_dispersion_real
_atom_type_scat_dispersion_imag
_atom_type_scat_source
C C 0.0033 0.0016 'International Tables Vol C Tables 4.2.6.8 and 6.1.1.4'
H H 0.0000 0.0000 'International Tables Vol C Tables 4.2.6.8 and 6.1.1.4'
N N 0.0061 0.0033 'International Tables Vol C Tables 4.2.6.8 and 6.1.1.4'
O O 0.0106 0.0060 'International Tables Vol C Tables 4.2.6.8 and 6.1.1.4'
Cl Cl 0.1484 0.1585 'International Tables Vol C Tables 4.2.6.8 and 6.1.1.4'

loop_
_geom_angle_atom_site_label_1
_geom_angle_atom_site_label_2
_geom_angle_atom_site_label_3
_geom_angle
_geom_angle_publ_flag
C2 N1 C3 118.80(10) yes
C2 N1 C7 119.20(10) yes
C3 N1 C7 122.00(10) yes
C9 N2 C10 119.9(2) yes
C9 N2 C14 119.10(10) yes
C10 N2 C14 121.0(2) yes
O1 C1 O2 127.0(2) yes
O1 C1 C2 114.70(10) yes
O2 C1 C2 118.30(10) yes
N1 C2 C1 112.60(10) yes
N1 C3 C4 119.8(2) yes
C3 C4 C5 119.8(2) yes
C4 C5 C6 119.6(2) yes
O3 C6 C5 124.3(2) yes
O3 C6 C7 117.2(2) yes
C5 C6 C7 118.5(2) yes
N1 C7 C6 120.40(10) yes
O4 C8 O5 126.3(2) yes
O4 C8 C9 119.5(2) yes
O5 C8 C9 114.20(10) yes
N2 C9 C8 113.80(10) yes
N2 C10 C11 120.0(2) yes
C10 C11 C12 120.7(2) yes
C11 C12 C13 118.8(2) yes
O6 C13 C12 124.6(2) yes
O6 C13 C14 116.50(10) yes
C12 C13 C14 118.9(2) yes
N2 C14 C13 120.60(10) yes
C6 O3 H3O 109(2) no
C8 O5 H5O 104(2) no
C13 O6 H6O 112(2) no
N1 C2 H2A 109.1 no
C1 C2 H2A 109.1 no
N1 C2 H2B 109.1 no
C1 C2 H2B 109.1 no
H2A C2 H2B 107.8 no
N1 C3 H3 120.1 no
C4 C3 H3 120.1 no
C3 C4 H4 120.1 no
C5 C4 H4 120.1 no
C4 C5 H5 120.2 no
C6 C5 H5 120.2 no
N1 C7 H7 119.8 no
C6 C7 H7 119.8 no
N2 C9 H9A 108.8 no
C8 C9 H9A 108.8 no
N2 C9 H9B 108.8 no
C8 C9 H9B 108.8 no
H9A C9 H9B 107.7 no
N2 C10 H10 120.0 no
C11 C10 H10 120.0 no
C10 C11 H11 119.7 no
C12 C11 H11 119.7 no
C11 C12 H12 120.6 no
C13 C12 H12 120.6 no
N2 C14 H14 119.7 no
C13 C14 H14 119.7 no

loop_
_geom_bond_atom_site_label_1
_geom_bond_atom_site_label_2
_geom_bond_distance
_geom_bond_publ_flag
O1 C1 1.252(2) yes
O2 C1 1.252(2) yes
O3 C6 1.339(2) yes
O4 C8 1.202(2) yes
O5 C8 1.297(2) yes
O6 C13 1.337(2) yes
N1 C2 1.479(2) yes
N1 C3 1.338(2) yes
N1 C7 1.341(2) yes
N2 C9 1.476(2) yes
N2 C10 1.346(2) yes
N2 C14 1.343(2) yes
C1 C2 1.522(2) yes
C3 C4 1.382(2) yes
C4 C5 1.383(3) yes
C5 C6 1.388(2) yes
C6 C7 1.394(2) yes
C8 C9 1.519(2) yes
C10 C11 1.373(3) yes
C11 C12 1.373(3) yes
C12 C13 1.392(2) yes
C13 C14 1.388(2) yes
O3 H3O 0.850(10) no
O5 H5O 0.860(10) no
O6 H6O 0.860(10) no
C2 H2A 0.97 no
C2 H2B 0.97 no
C3 H3 0.93 no
C4 H4 0.93 no
C5 H5 0.93 no
C7 H7 0.93 no
C9 H9A 0.97 no
C9 H9B 0.97 no
C10 H10 0.93 no
C11 H11 0.93 no
C12 H12 0.93 no
C14 H14 0.93 no

loop_
_geom_hbond_atom_site_label_D
_geom_hbond_atom_site_label_H
_geom_hbond_atom_site_label_A
_geom_hbond_site_symmetry_A
_geom_hbond_distance_DH
_geom_hbond_distance_HA
_geom_hbond_distance_DA
_geom_hbond_angle_DHA
_geom_hbond_publ_flag
O3 H3O Cl1 . 0.850(10) 2.150(10) 2.990(2) 171(3) yes
O5 H5O O2 . 0.860(10) 1.680(10) 2.519(2) 165(3) yes
O6 H6O O1 4_654 0.860(10) 1.720(10) 2.570(2) 169(3) yes

loop_
_geom_torsion_atom_site_label_1
_geom_torsion_atom_site_label_2
_geom_torsion_atom_site_label_3
_geom_torsion_atom_site_label_4
_geom_torsion
_geom_torsion_publ_flag
C3 N1 C2 C1 -84.2(2) no
C7 N1 C2 C1 91.7(2) no
O1 C1 C2 N1 -173.1(2) no
O2 C1 C2 N1 6.3(2) no
C7 N1 C3 C4 -0.2(3) no
C2 N1 C3 C4 175.6(2) no
N1 C3 C4 C5 0.6(3) no
C3 C4 C5 C6 -1.0(3) no
C4 C5 C6 O3 -179.6(2) no
C4 C5 C6 C7 1.0(3) no
C3 N1 C7 C6 0.2(2) no
C2 N1 C7 C6 -175.60(10) no
O3 C6 C7 N1 -180.0(2) no
C5 C6 C7 N1 -0.5(2) no
C14 N2 C9 C8 88.0(2) no
C10 N2 C9 C8 -89.5(2) no
O4 C8 C9 N2 170.3(2) no
O5 C8 C9 N2 -9.7(2) no
C14 N2 C10 C11 0.1(3) no
C9 N2 C10 C11 177.5(2) no
N2 C10 C11 C12 -0.4(3) no
C10 C11 C12 C13 1.0(3) no
C11 C12 C13 O6 179.3(2) no
C11 C12 C13 C14 -1.2(3) no
C10 N2 C14 C13 -0.3(2) no
C9 N2 C14 C13 -177.7(2) no
O6 C13 C14 N2 -179.6(2) no
C12 C13 C14 N2 0.8(2) no

loop_
_cod_related_entry_id
_cod_related_entry_database
_cod_related_entry_code
1 ChemSpider 21130541
